data_2103681
loop_
_publ_author_name
'Olovsson, I.'
'Ptasiewicz-Bak, H.'
'Gustafsson, T.'
'Majerz, I.'

_publ_section_title
;
 Asymmetric hydrogen bonds in centrosymmetric environment: neutron
 study of very short hydrogen bonds in potassium hydrogen
 dichloromaleate
;
_journal_issue 3
_journal_name_full 'Acta Crystallographica Section B'
_journal_page_first 311
_journal_page_last 316
_journal_paper_doi 10.1107/S0108768101003779
_journal_volume 57
_journal_year 2001
_chemical_formula_moiety 'K2 Cl4 O8 C8 H2'
_chemical_formula_sum 'C8 H2 Cl4 K2 O8'
_chemical_formula_weight 446.1
_space_group_IT_number 1
_symmetry_cell_setting triclinic
_symmetry_space_group_name_Hall 'P 1'
_symmetry_space_group_name_H-M 'P 1'
_atom_type_scat_source Sears(1992)
_cell_angle_alpha 81.72(5)
_cell_angle_beta 84.78(5)
_cell_angle_gamma 89.59(5)
_cell_formula_units_Z 1
_cell_length_a 5.083(3)
_cell_length_b 7.881(5)
_cell_length_c 8.863(5)
_cell_measurement_temperature 295
_cell_volume 349.9(4)
_computing_cell_refinement 'STOE 4-circle X-ray Diffractometer Control Program'
_computing_data_collection 'Aracor Diffractometer Control Program'
_computing_data_reduction 'ARACOR-DATRED vers. 950320'
_computing_structure_refinement 'UPALS Lundgren (1982)'
_diffrn_measurement_device 'Huber-Aracor 400 mm diameter four-circle'
_diffrn_measurement_method \q-2\q
_diffrn_radiation_probe neutron
_diffrn_radiation_type neutron
_diffrn_radiation_wavelength 1.207
_diffrn_reflns_av_R_equivalents .023
_diffrn_reflns_limit_h_max 6
_diffrn_reflns_limit_h_min 0
_diffrn_reflns_limit_k_max 10
_diffrn_reflns_limit_k_min -10
_diffrn_reflns_limit_l_max 11
_diffrn_reflns_limit_l_min -11
_diffrn_reflns_number 2002
_diffrn_reflns_theta_max 52
_diffrn_standards_decay_% stable
_diffrn_standards_interval_count 33
_diffrn_standards_number 3
_exptl_absorpt_coefficient_mu .086
_exptl_absorpt_correction_T_max .9253
_exptl_absorpt_correction_T_min .7207
_exptl_absorpt_correction_type numerical
_exptl_absorpt_process_details 'gaussian (Coppens, Leiserowitz & Rabinovich, 1965)'
_exptl_crystal_colour colourless
_exptl_crystal_density_diffrn 2.130
_exptl_crystal_density_meas ?
_exptl_crystal_description 'plate with 6 faces'
_exptl_crystal_size_max 4.2
_exptl_crystal_size_mid 3.5
_exptl_crystal_size_min 1.0
_refine_diff_density_max .05
_refine_diff_density_min -.05
_refine_ls_extinction_coef 9210.6
_refine_ls_extinction_method 'Lorentzian type I isotropic (Becker & Coppens, 1974, 1975)'
_refine_ls_goodness_of_fit_ref 1.0383
_refine_ls_hydrogen_treatment refall
_refine_ls_number_parameters 119
_refine_ls_number_reflns 1349
_refine_ls_R_factor_gt .0638
_refine_ls_shift/su_max .05
_refine_ls_structure_factor_coef Fsqd
_refine_ls_wR_factor_ref .0817
_reflns_number_gt 1716
_reflns_number_total 2002
_reflns_threshold_expression F~o~^2^>3\s(F~o~^2^)
_cod_data_source_file os0070.cif
_cod_data_source_block xray
_cod_original_cell_volume 349.9(2)
_cod_database_code 2103681

loop_
_symmetry_equiv_pos_as_xyz
x,y,z

loop_
_atom_site_aniso_label
_atom_site_aniso_U_11
_atom_site_aniso_U_22
_atom_site_aniso_U_33
_atom_site_aniso_U_12
_atom_site_aniso_U_13
_atom_site_aniso_U_23
K .0322(9) .0228(7) .0341(8) -.0031(7) .0062(7) -.0062(7)
Cl1 .0241(4) .0306(3) .0307(4) .0005(3) .0119(3) .0042(3)
Cl2 .0389(4) .0177(3) .0447(4) .0004(3) .0190(3) -.0102(3)
O1 .0352(6) .0292(5) .0297(6) -.0010(3) -.0101(3) -.0130(3)
O2 .0386(6) .0183(4) .0235(5) .0052(4) -.0052(4) -.0041(4)
O3 .0311(6) .0188(4) .0371(6) .0007(4) .0150(4) -.0083(4)
O4 .0269(5) .0191(5) .0399(6) -.0043(4) .0163(4) -.0072(4)
C1 .0202(4) .0166(4) .0193(4) -.0009(3) .0001(3) -.0048(3)
C2 .0170(4) .0157(4) .0193(4) -.0001(3) .0030(3) -.0027(3)
C3 .0189(4) .0149(4) .0216(4) .0004(3) .0053(3) -.0034(3)
C4 .0185(4) .0159(4) .0214(4) .0004(3) .0057(3) -.0037(3)
H2 .019(4) .0304(16) .0547(18) .011(3) -.006(3) -.0006(13)
H4 .040(2) .018(3) .032(4) -.0095(18) .008(2) .006(2)

loop_
_atom_site_label
_atom_site_fract_x
_atom_site_fract_y
_atom_site_fract_z
_atom_site_U_iso_or_equiv
_atom_site_thermal_displace_type
K .3020(4) -.1562(2) .6231(2) .0300(8) Uequi
Cl1 .46440(10) -.24750(10) .05660(10) .0293(4) Uequi
Cl2 .1282(2) -.57060(10) .20020(10) .0345(4) Uequi
O1 .2368(2) -.00520(10) .33220(10) .0300(6) Uequi
O2 .0284(2) .04700(10) .12360(10) .0265(5) Uequi
O3 -.2492(2) -.22210(10) .40250(10) .0296(5) Uequi
O4 -.2996(2) -.50530(10) .41340(10) .0292(5) Uequi
C1 .1503(2) -.05230(10) .22060(10) .0185(4) Uequi
C2 .1979(2) -.23400(10) .18730(10) .0176(4) Uequi
C3 .0526(2) -.37190(10) .25030(10) .0188(4) Uequi
C4 -.1834(2) -.36120(10) .36460(10) .0190(4) Uequi
H2 .0296(18) -.0042(18) .0008(17) .035(2) Uequi
H4 -.510(3) -.5122(15) .5146(14) .033(3) Uequi
K1 -.3020(4) .1562(2) -.6231(2) .0300(8) Uequi
Cl11 -.46440(10) .24750(10) -.05660(10) .0293(4) Uequi
Cl21 -.1282(2) .57060(10) -.20020(10) .0345(4) Uequi
O11 -.2368(2) .00520(10) -.33220(10) .0300(6) Uequi
O21 -.0284(2) -.04700(10) -.12360(10) .0265(5) Uequi
O31 .2492(2) .22210(10) -.40250(10) .0296(5) Uequi
O41 .2996(2) .50530(10) -.41340(10) .0292(5) Uequi
C11 -.1503(2) .05230(10) -.22060(10) .0185(4) Uequi
C21 -.1979(2) .23400(10) -.18730(10) .0176(4) Uequi
C31 -.0526(2) .37190(10) -.25030(10) .0188(4) Uequi
C41 .1834(2) .36120(10) -.36460(10) .0190(4) Uequi

loop_
_geom_angle_atom_site_label_1
_geom_angle_atom_site_label_2
_geom_angle_atom_site_label_3
_geom_angle_site_symmetry_1
_geom_angle
_geom_angle_publ_flag
C2 C1 O1 . 120.10(10) yes
C2 C1 O2 . 116.60(10) yes
O1 C1 O2 . 123.30(10) yes
C1 C2 C3 . 125.50(10) no
C1 C2 Cl1 . 112.40(10) no
Cl1 C2 C3 . 122.10(10) no
C2 C3 Cl2 . 120.40(10) no
Cl2 C3 C4 . 117.00(10) no
C2 C3 C4 . 122.50(10) no
C3 C4 O3 . 119.80(10) yes
C3 C4 O4 . 114.40(10) yes
O3 C4 O4 . 125.80(10) yes
C1 O2 H2 . 113.1(6) yes
H2 O21 C11 . 122.8(6) no
C4 O4 H4 . 119.9(5) yes
H4 O41 C41 1_664 111.5(6) no

loop_
_geom_bond_atom_site_label_1
_geom_bond_atom_site_label_2
_geom_bond_site_symmetry_1
_geom_bond_site_symmetry_2
_geom_bond_distance
_geom_bond_publ_flag
K O1 . . 2.728(3) yes
K O41 . 1_546 2.734(3) no
C2 Cl1 . . 1.713(2) yes
C3 Cl2 . . 1.7200(10) yes
C1 O1 . . 1.223(2) yes
C1 O2 . . 1.277(2) yes
C4 O3 . . 1.227(2) yes
C4 O4 . . 1.284(2) yes
C1 C2 . . 1.5170(10) yes
C2 C3 . . 1.3420(10) yes
C3 C4 . . 1.508(2) yes
O2 H2 . . 1.214(15) no
O21 H2 . . 1.259(15) no
O4 H4 . . 1.327(13) no
O41 H4 1_446 . 1.129(13) no
